data_4100149
_journal_name_full 'Journal of the American Chemical Society'
_journal_paper_doi 10.1021/ja042657g
_journal_year 2005
_chemical_formula_moiety 'C74 H106 Mg2 N6 O2'
_chemical_formula_sum 'C74 H106 Mg2 N6 O2'
_chemical_formula_weight 1160.27
_space_group_IT_number 15
_symmetry_cell_setting monoclinic
_symmetry_space_group_name_Hall '-C 2yc'
_symmetry_space_group_name_H-M 'C 1 2/c 1'
_cell_angle_alpha 90
_cell_angle_beta 90.642(1)
_cell_angle_gamma 90
_cell_formula_units_Z 4
_cell_length_a 28.4817(6)
_cell_length_b 13.1962(3)
_cell_length_c 18.0120(2)
_cell_measurement_temperature 173(2)
_cell_measurement_wavelength 0.71073
_cell_volume 6769.4(2)
_diffrn_ambient_temperature 173(2)
_exptl_crystal_density_diffrn 1.138
_cod_original_sg_symbol_H-M 'C 2/c'
_cod_database_code 4100149

loop_
_symmetry_equiv_pos_as_xyz
'x, y, z'
'-x, y, -z+1/2'
'x+1/2, y+1/2, z'
'-x+1/2, y+1/2, -z+1/2'
'-x, -y, -z'
'x, -y, z-1/2'
'-x+1/2, -y+1/2, -z'
'x+1/2, -y+1/2, z-1/2'

loop_
_atom_site_label
_atom_site_type_symbol
_atom_site_fract_x
_atom_site_fract_y
_atom_site_fract_z
_atom_site_U_iso_or_equiv
_atom_site_adp_type
_atom_site_occupancy
_atom_site_symmetry_multiplicity
_atom_site_calc_flag
_atom_site_refinement_flags
_atom_site_disorder_assembly
_atom_site_disorder_group
Mg Mg 0.358768(18) 0.33660(4) 0.08221(3) 0.01805(14) Uani 1 1 d . . .
O O 0.29755(4) 0.28794(9) 0.00538(6) 0.0235(3) Uani 1 1 d . . .
N1 N 0.34819(5) 0.49964(10) 0.07282(7) 0.0189(3) Uani 1 1 d . . .
N2 N 0.42665(5) 0.40147(11) 0.12204(7) 0.0201(3) Uani 1 1 d . . .
N3 N 0.41395(5) 0.24279(10) 0.02662(7) 0.0190(3) Uani 1 1 d . . .
C1 C 0.38302(6) 0.55753(13) 0.09765(9) 0.0210(4) Uani 1 1 d . . .
C2 C 0.42571(6) 0.51166(13) 0.11991(9) 0.0219(4) Uani 1 1 d . . .
C3 C 0.46829(6) 0.56134(15) 0.13122(10) 0.0292(4) Uani 1 1 d . . .
H3 H 0.4686 0.6304 0.146 0.035 Uiso 1 1 calc R . .
C4 C 0.51025(6) 0.51004(15) 0.12091(11) 0.0331(5) Uani 1 1 d . . .
H4 H 0.5393 0.5384 0.1367 0.04 Uiso 1 1 calc R . .
C5 C 0.50821(6) 0.41526(15) 0.08654(11) 0.0301(4) Uani 1 1 d . . .
H5 H 0.5361 0.3855 0.0681 0.036 Uiso 1 1 calc R . .
C6 C 0.46609(6) 0.36417(13) 0.07897(9) 0.0221(4) Uani 1 1 d . . .
C7 C 0.45755(6) 0.27578(13) 0.03561(9) 0.0216(4) Uani 1 1 d . . .
C8 C 0.49935(6) 0.22194(15) 0.00326(11) 0.0315(4) Uani 1 1 d . . .
H8A H 0.4901 0.1537 -0.0126 0.047 Uiso 1 1 calc R . .
H8B H 0.5243 0.2171 0.0409 0.047 Uiso 1 1 calc R . .
H8C H 0.5108 0.2601 -0.0396 0.047 Uiso 1 1 calc R . .
C9 C 0.37883(7) 0.67139(14) 0.10137(11) 0.0300(4) Uani 1 1 d . . .
H9A H 0.3916 0.7013 0.0561 0.045 Uiso 1 1 calc R . .
H9B H 0.3964 0.6966 0.1446 0.045 Uiso 1 1 calc R . .
H9C H 0.3457 0.6903 0.1058 0.045 Uiso 1 1 calc R . .
C10 C 0.30704(6) 0.54869(13) 0.04268(9) 0.0203(4) Uani 1 1 d . . .
C11 C 0.26624(6) 0.55391(14) 0.08581(10) 0.0246(4) Uani 1 1 d . . .
C12 C 0.22528(6) 0.59040(15) 0.05221(11) 0.0323(4) Uani 1 1 d . . .
H12 H 0.1971 0.5929 0.08 0.039 Uiso 1 1 calc R . .
C13 C 0.22481(7) 0.62300(15) -0.02053(11) 0.0344(5) Uani 1 1 d . . .
H13 H 0.1964 0.6462 -0.0427 0.041 Uiso 1 1 calc R . .
C14 C 0.26555(6) 0.62201(14) -0.06124(11) 0.0296(4) Uani 1 1 d . . .
H14 H 0.2651 0.6468 -0.1108 0.036 Uiso 1 1 calc R . .
C15 C 0.30747(6) 0.58505(13) -0.03058(10) 0.0229(4) Uani 1 1 d . . .
C16 C 0.26677(6) 0.52836(15) 0.16806(10) 0.0315(4) Uani 1 1 d . . .
H16 H 0.2982 0.4987 0.1804 0.038 Uiso 1 1 calc R . .
C17 C 0.22969(8) 0.4511(2) 0.18969(13) 0.0564(7) Uani 1 1 d . . .
H17A H 0.232 0.4378 0.2431 0.085 Uiso 1 1 calc R . .
H17B H 0.2348 0.388 0.1623 0.085 Uiso 1 1 calc R . .
H17C H 0.1984 0.4778 0.1776 0.085 Uiso 1 1 calc R . .
C18 C 0.26137(10) 0.6250(2) 0.21385(13) 0.0583(7) Uani 1 1 d . . .
H18A H 0.2619 0.608 0.2668 0.087 Uiso 1 1 calc R . .
H18B H 0.2314 0.6577 0.2011 0.087 Uiso 1 1 calc R . .
H18C H 0.2873 0.6714 0.203 0.087 Uiso 1 1 calc R . .
C19 C 0.35168(6) 0.58416(14) -0.07750(10) 0.0269(4) Uani 1 1 d . . .
H19 H 0.3784 0.5624 -0.0448 0.032 Uiso 1 1 calc R . .
C20 C 0.34737(8) 0.50784(16) -0.14057(12) 0.0439(5) Uani 1 1 d . . .
H20A H 0.3762 0.5084 -0.1697 0.066 Uiso 1 1 calc R . .
H20B H 0.3206 0.526 -0.1726 0.066 Uiso 1 1 calc R . .
H20C H 0.3425 0.4399 -0.12 0.066 Uiso 1 1 calc R . .
C21 C 0.36333(7) 0.68934(15) -0.10803(11) 0.0362(5) Uani 1 1 d . . .
H21A H 0.3919 0.6855 -0.1376 0.054 Uiso 1 1 calc R . .
H21B H 0.3683 0.7366 -0.0667 0.054 Uiso 1 1 calc R . .
H21C H 0.3372 0.7133 -0.1393 0.054 Uiso 1 1 calc R . .
C22 C 0.40816(5) 0.14728(13) -0.01152(9) 0.0200(4) Uani 1 1 d . . .
C23 C 0.40596(6) 0.14293(13) -0.08947(10) 0.0228(4) Uani 1 1 d . . .
C24 C 0.40267(6) 0.04823(14) -0.12322(10) 0.0280(4) Uani 1 1 d . . .
H24 H 0.4011 0.0443 -0.1759 0.034 Uiso 1 1 calc R . .
C25 C 0.40162(6) -0.03976(14) -0.08237(11) 0.0311(4) Uani 1 1 d . . .
H25 H 0.4002 -0.1036 -0.1066 0.037 Uiso 1 1 calc R . .
C26 C 0.40261(6) -0.03444(14) -0.00578(11) 0.0305(4) Uani 1 1 d . . .
H26 H 0.4011 -0.0952 0.0223 0.037 Uiso 1 1 calc R . .
C27 C 0.40581(6) 0.05828(13) 0.03126(10) 0.0241(4) Uani 1 1 d . . .
C28 C 0.40772(7) 0.23673(14) -0.13853(10) 0.0275(4) Uani 1 1 d . . .
H28 H 0.4115 0.2974 -0.1058 0.033 Uiso 1 1 calc R . .
C29 C 0.36228(7) 0.24887(15) -0.18336(11) 0.0352(5) Uani 1 1 d . . .
H29A H 0.3642 0.3099 -0.2142 0.053 Uiso 1 1 calc R . .
H29B H 0.3358 0.2551 -0.1494 0.053 Uiso 1 1 calc R . .
H29C H 0.3577 0.1894 -0.2152 0.053 Uiso 1 1 calc R . .
C30 C 0.44934(7) 0.23350(17) -0.19194(11) 0.0383(5) Uani 1 1 d . . .
H30A H 0.4494 0.2951 -0.2223 0.058 Uiso 1 1 calc R . .
H30B H 0.4464 0.174 -0.2243 0.058 Uiso 1 1 calc R . .
H30C H 0.4787 0.2293 -0.1633 0.058 Uiso 1 1 calc R . .
C31 C 0.40803(7) 0.06069(15) 0.11548(10) 0.0324(4) Uani 1 1 d . . .
H31 H 0.4024 0.1323 0.1313 0.039 Uiso 1 1 calc R . .
C32 C 0.45676(9) 0.0299(3) 0.14453(14) 0.0665(8) Uani 1 1 d . . .
H32A H 0.4572 0.0325 0.1989 0.1 Uiso 1 1 calc R . .
H32B H 0.4804 0.0766 0.1251 0.1 Uiso 1 1 calc R . .
H32C H 0.4639 -0.0392 0.1282 0.1 Uiso 1 1 calc R . .
C33 C 0.37043(8) -0.00492(18) 0.15123(12) 0.0453(6) Uani 1 1 d . . .
H33A H 0.3733 -0.0003 0.2054 0.068 Uiso 1 1 calc R . .
H33B H 0.3745 -0.0755 0.1358 0.068 Uiso 1 1 calc R . .
H33C H 0.3393 0.0189 0.1355 0.068 Uiso 1 1 calc R . .
C34 C 0.43250(7) 0.36702(16) 0.20064(10) 0.0304(4) Uani 1 1 d . . .
H34A H 0.4615 0.3954 0.2216 0.046 Uiso 1 1 calc R . .
H34B H 0.4341 0.2929 0.2021 0.046 Uiso 1 1 calc R . .
H34C H 0.4057 0.3902 0.2298 0.046 Uiso 1 1 calc R . .
C35 C 0.32795(6) 0.26640(15) 0.17822(10) 0.0297(4) Uani 1 1 d . . .
H35A H 0.3176 0.319 0.2128 0.045 Uiso 1 1 calc R . .
H35B H 0.3513 0.223 0.2029 0.045 Uiso 1 1 calc R . .
H35C H 0.3009 0.2253 0.1626 0.045 Uiso 1 1 calc R . .
C36 C 0.26176(6) 0.33614(14) -0.04023(9) 0.0241(4) Uani 1 1 d . . .
H36A H 0.2632 0.3087 -0.0913 0.029 Uiso 1 1 calc R . .
H36B H 0.268 0.4098 -0.0427 0.029 Uiso 1 1 calc R . .
C37 C 0.28657(6) 0.18102(13) 0.00985(10) 0.0249(4) Uani 1 1 d . . .
H37A H 0.31 0.1469 0.0423 0.03 Uiso 1 1 calc R . .
H37B H 0.2885 0.1505 -0.0402 0.03 Uiso 1 1 calc R . .

loop_
_atom_site_aniso_label
_atom_site_aniso_U_11
_atom_site_aniso_U_22
_atom_site_aniso_U_33
_atom_site_aniso_U_23
_atom_site_aniso_U_13
_atom_site_aniso_U_12
Mg 0.0152(3) 0.0210(3) 0.0179(3) 0.0002(2) 0.0006(2) -0.0017(2)
O 0.0185(6) 0.0223(7) 0.0295(7) 0.0008(5) -0.0040(5) -0.0037(5)
N1 0.0149(7) 0.0219(8) 0.0198(7) -0.0019(6) -0.0007(5) -0.0003(6)
N2 0.0179(7) 0.0234(8) 0.0190(7) -0.0001(6) -0.0007(5) -0.0009(6)
N3 0.0161(7) 0.0208(8) 0.0202(7) 0.0005(6) -0.0002(5) -0.0003(6)
C1 0.0211(9) 0.0230(9) 0.0188(8) -0.0038(7) 0.0008(7) -0.0024(7)
C2 0.0194(9) 0.0223(9) 0.0240(9) -0.0039(7) -0.0023(7) -0.0026(7)
C3 0.0258(10) 0.0279(10) 0.0339(10) -0.0042(8) -0.0059(8) -0.0056(8)
C4 0.0178(9) 0.0358(11) 0.0455(12) -0.0041(9) -0.0073(8) -0.0072(8)
C5 0.0152(9) 0.0351(11) 0.0402(11) -0.0017(9) -0.0015(7) -0.0005(8)
C6 0.0142(8) 0.0268(10) 0.0252(9) -0.0001(7) -0.0009(7) 0.0006(7)
C7 0.0176(9) 0.0248(9) 0.0225(9) 0.0034(7) -0.0002(7) 0.0009(7)
C8 0.0184(9) 0.0354(11) 0.0409(11) -0.0065(9) 0.0043(8) 0.0021(8)
C9 0.0264(10) 0.0248(10) 0.0386(11) -0.0071(8) -0.0054(8) 0.0006(8)
C10 0.0169(8) 0.0171(9) 0.0268(9) -0.0045(7) -0.0029(7) -0.0001(7)
C11 0.0190(9) 0.0241(9) 0.0307(10) -0.0070(8) -0.0006(7) 0.0011(7)
C12 0.0189(9) 0.0337(11) 0.0442(12) -0.0074(9) 0.0010(8) 0.0043(8)
C13 0.0228(10) 0.0322(11) 0.0479(13) -0.0027(9) -0.0111(9) 0.0061(8)
C14 0.0299(10) 0.0255(10) 0.0333(10) 0.0022(8) -0.0087(8) 0.0011(8)
C15 0.0232(9) 0.0166(9) 0.0289(10) -0.0022(7) -0.0034(7) -0.0011(7)
C16 0.0227(10) 0.0418(12) 0.0299(10) -0.0056(9) 0.0024(8) 0.0059(9)
C17 0.0454(14) 0.086(2) 0.0376(13) 0.0085(12) 0.0048(10) -0.0184(13)
C18 0.0681(17) 0.0686(18) 0.0379(13) -0.0215(12) -0.0057(11) 0.0173(14)
C19 0.0265(10) 0.0278(10) 0.0264(10) 0.0046(8) -0.0006(7) -0.0002(8)
C20 0.0488(14) 0.0350(12) 0.0482(13) -0.0087(10) 0.0163(10) -0.0060(10)
C21 0.0428(12) 0.0293(11) 0.0367(11) 0.0027(9) 0.0029(9) -0.0058(9)
C22 0.0127(8) 0.0195(9) 0.0277(9) -0.0016(7) 0.0009(6) 0.0011(7)
C23 0.0199(9) 0.0220(9) 0.0265(9) -0.0015(7) 0.0026(7) -0.0017(7)
C24 0.0276(10) 0.0273(10) 0.0291(10) -0.0065(8) 0.0031(8) -0.0024(8)
C25 0.0287(10) 0.0206(10) 0.0442(12) -0.0078(8) 0.0040(8) -0.0011(8)
C26 0.0268(10) 0.0207(10) 0.0441(12) 0.0065(8) 0.0026(8) 0.0012(8)
C27 0.0178(9) 0.0236(10) 0.0310(10) 0.0027(8) 0.0007(7) 0.0018(7)
C28 0.0374(11) 0.0236(10) 0.0217(9) -0.0019(7) 0.0027(8) -0.0055(8)
C29 0.0419(12) 0.0326(11) 0.0313(11) 0.0016(9) 0.0030(9) 0.0049(9)
C30 0.0378(12) 0.0427(12) 0.0346(11) 0.0023(9) 0.0076(9) -0.0116(10)
C31 0.0371(11) 0.0303(11) 0.0299(10) 0.0084(8) -0.0021(8) 0.0004(9)
C32 0.0443(15) 0.104(2) 0.0504(15) 0.0215(15) -0.0151(11) -0.0018(15)
C33 0.0499(14) 0.0512(14) 0.0350(12) 0.0155(10) 0.0033(10) -0.0058(11)
C34 0.0293(10) 0.0396(12) 0.0222(9) 0.0031(8) -0.0068(7) -0.0063(9)
C35 0.0282(10) 0.0358(11) 0.0251(10) 0.0002(8) 0.0025(7) -0.0078(8)
C36 0.0233(9) 0.0239(10) 0.0250(9) 0.0033(7) -0.0047(7) -0.0033(7)
C37 0.0218(9) 0.0200(9) 0.0326(10) -0.0024(8) -0.0041(7) -0.0010(7)

loop_
_geom_bond_atom_site_label_1
_geom_bond_atom_site_label_2
_geom_bond_distance
_geom_bond_site_symmetry_2
_geom_bond_publ_flag
Mg C35 2.1571(18) . ?
Mg N1 2.1788(15) . ?
Mg N2 2.2259(14) . ?
Mg N3 2.2452(14) . ?
Mg O 2.3052(12) . ?
O C37 1.448(2) . ?
O C36 1.449(2) . ?
N1 C1 1.326(2) . ?
N1 C10 1.440(2) . ?
N2 C2 1.455(2) . ?
N2 C6 1.458(2) . ?
N2 C34 1.495(2) . ?
N3 C7 1.324(2) . ?
N3 C22 1.444(2) . ?
C1 C2 1.412(2) . ?
C1 C9 1.509(2) . ?
C2 C3 1.392(2) . ?
C3 C4 1.388(3) . ?
C4 C5 1.396(3) . ?
C5 C6 1.382(2) . ?
C6 C7 1.423(2) . ?
C7 C8 1.509(2) . ?
C10 C15 1.404(2) . ?
C10 C11 1.407(2) . ?
C11 C12 1.394(3) . ?
C11 C16 1.519(3) . ?
C12 C13 1.379(3) . ?
C13 C14 1.380(3) . ?
C14 C15 1.398(2) . ?
C15 C19 1.524(2) . ?
C16 C17 1.522(3) . ?
C16 C18 1.528(3) . ?
C19 C20 1.522(3) . ?
C19 C21 1.531(3) . ?
C22 C23 1.406(2) . ?
C22 C27 1.407(2) . ?
C23 C24 1.392(2) . ?
C23 C28 1.522(2) . ?
C24 C25 1.375(3) . ?
C25 C26 1.381(3) . ?
C26 C27 1.396(3) . ?
C27 C31 1.518(3) . ?
C28 C29 1.526(3) . ?
C28 C30 1.536(3) . ?
C31 C33 1.525(3) . ?
C31 C32 1.533(3) . ?
C36 C37 1.504(2) 7 ?
C37 C36 1.504(2) 7 ?
